data_7247169
loop_
_publ_author_name
'Siddiqui, Rafia'
'Rani, Jyoti'
Akshita,
'Dhamija, Swati'
'Shivam, Kumar'
'Kagra, Deepika'
'Sharma, Purshotam'
'Venugopalan, P.'
'Patra, Ranjan'

_publ_section_title
;
 Homo- and hetero-halogen interaction based molecular associations in
 wheel--axle topology derived Sn(iv) porphyrin complexes: an experimental
 and theoretical analysis
;
_journal_issue 35
_journal_name_full CrystEngComm
_journal_page_first 4946
_journal_page_last 4959
_journal_paper_doi 10.1039/D3CE00342F
_journal_volume 25
_journal_year 2023
_chemical_formula_sum 'C58 H26 F8 I4 N4 O4 Sn'
_chemical_formula_weight 1621.12
_chemical_name_common 2,3,4,5-tetrafluorobenzoate-tin-tetraiodoporphrin
_space_group_crystal_system monoclinic
_space_group_IT_number 14
_space_group_name_Hall '-P 2ybc'
_space_group_name_H-M_alt 'P 1 21/c 1'
_atom_sites_solution_hydrogens geom
_audit_creation_method SHELXL-2018/3
_audit_update_record
;
2023-07-04 deposited with the CCDC.	2023-08-04 downloaded from the CCDC.
;
_cell_angle_alpha 90
_cell_angle_beta 92.5360(10)
_cell_angle_gamma 90
_cell_formula_units_Z 6
_cell_length_a 10.66590(10)
_cell_length_b 24.8734(4)
_cell_length_c 30.8319(4)
_cell_measurement_reflns_used 31689
_cell_measurement_temperature 293(2)
_cell_measurement_theta_max 27.2780
_cell_measurement_theta_min 3.2480
_cell_volume 8171.61(19)
_computing_cell_refinement 'CrysAlisPro 1.171.39.33c (Rigaku OD, 2017)'
_computing_data_collection 'CrysAlisPro 1.171.39.33c (Rigaku OD, 2017)'
_computing_data_reduction 'CrysAlisPro 1.171.39.33c (Rigaku OD, 2017)'
_computing_molecular_graphics SHELX
_computing_structure_refinement 'SHELXL-2018/3 (Sheldrick, 2018)'
_computing_structure_solution 'SHELXT 2014/5 (Sheldrick, 2014)'
_diffrn_ambient_temperature 293(2)
_diffrn_measured_fraction_theta_full 0.997
_diffrn_measured_fraction_theta_max 0.997
_diffrn_measurement_device_type 'SuperNova (Mo) X-ray Source'
_diffrn_measurement_method '\w scans'
_diffrn_radiation_type MoK\a
_diffrn_radiation_wavelength 0.71073
_diffrn_reflns_av_R_equivalents 0.0531
_diffrn_reflns_av_unetI/netI 0.0360
_diffrn_reflns_Laue_measured_fraction_full 0.997
_diffrn_reflns_Laue_measured_fraction_max 0.997
_diffrn_reflns_limit_h_max 12
_diffrn_reflns_limit_h_min -12
_diffrn_reflns_limit_k_max 29
_diffrn_reflns_limit_k_min -29
_diffrn_reflns_limit_l_max 36
_diffrn_reflns_limit_l_min -36
_diffrn_reflns_number 69943
_diffrn_reflns_point_group_measured_fraction_full 0.997
_diffrn_reflns_point_group_measured_fraction_max 0.997
_diffrn_reflns_theta_full 25.000
_diffrn_reflns_theta_max 25.000
_diffrn_reflns_theta_min 3.158
_diffrn_source 'micro-focus sealed X-ray tube'
_exptl_absorpt_coefficient_mu 2.815
_exptl_absorpt_correction_T_max 1.00000
_exptl_absorpt_correction_T_min 0.64140
_exptl_absorpt_correction_type multi-scan
_exptl_absorpt_process_details
;
CrysAlisPro 1.171.39.33c (Rigaku Oxford Diffraction, 2017)
Empirical absorption correction using spherical harmonics,
 implemented in SCALE3 ABSPACK scaling algorithm.
;
_exptl_crystal_colour pink
_exptl_crystal_density_diffrn 1.977
_exptl_crystal_description block
_exptl_crystal_F_000 4608
_exptl_crystal_size_max 0.20
_exptl_crystal_size_mid 0.18
_exptl_crystal_size_min 0.16
_refine_diff_density_max 2.617
_refine_diff_density_min -1.362
_refine_diff_density_rms 0.149
_refine_ls_extinction_method none
_refine_ls_goodness_of_fit_ref 1.078
_refine_ls_hydrogen_treatment constr
_refine_ls_matrix_type full
_refine_ls_number_parameters 1069
_refine_ls_number_reflns 14364
_refine_ls_number_restraints 18
_refine_ls_restrained_S_all 1.084
_refine_ls_R_factor_all 0.0844
_refine_ls_R_factor_gt 0.0648
_refine_ls_shift/su_max 0.002
_refine_ls_shift/su_mean 0.000
_refine_ls_structure_factor_coef Fsqd
_refine_ls_weighting_details 'w=1/[\s^2^(Fo^2^)+(0.1367P)^2^+9.6438P] where P=(Fo^2^+2Fc^2^)/3'
_refine_ls_weighting_scheme calc
_refine_ls_wR_factor_gt 0.2008
_refine_ls_wR_factor_ref 0.2147
_reflns_Friedel_coverage 0.000
_reflns_number_gt 10776
_reflns_number_total 14364
_reflns_threshold_expression 'I > 2\s(I)'
_cod_data_source_file d3ce00342f2.cif
_cod_data_source_block shelx_CCDC6
_cod_depositor_comments 'Adding full bibliography for 7247163--7247169.cif.'
_cod_original_sg_symbol_H-M 'P 21/c'
_cod_database_code 7247169
_shelx_shelxl_version_number 2018/3
_shelx_space_group_comment
;
The symmetry employed for this shelxl refinement is uniquely defined
by the following loop, which should always be used as a source of
symmetry information in preference to the above space-group names.
They are only intended as comments.
;

loop_
_space_group_symop_operation_xyz
'x, y, z'
'-x, y+1/2, -z+1/2'
'-x, -y, -z'
'x, -y-1/2, z-1/2'

loop_
_atom_site_label
_atom_site_type_symbol
_atom_site_fract_x
_atom_site_fract_y
_atom_site_fract_z
_atom_site_U_iso_or_equiv
_atom_site_adp_type
_atom_site_occupancy
_atom_site_site_symmetry_order
_atom_site_calc_flag
_atom_site_refinement_flags_posn
_atom_site_refinement_flags_adp
_atom_site_refinement_flags_occupancy
_atom_site_disorder_assembly
_atom_site_disorder_group
Sn1 Sn 0.30955(4) 0.51087(2) 0.82569(2) 0.04676(16) Uani 1 1 d . . . . .
N1 N 0.1507(5) 0.5078(2) 0.78396(19) 0.0522(14) Uani 1 1 d . . . . .
N2 N 0.2465(5) 0.5823(2) 0.85277(19) 0.0516(14) Uani 1 1 d . . . . .
N3 N 0.4691(5) 0.5143(2) 0.86674(19) 0.0514(14) Uani 1 1 d . . . . .
N4 N 0.3720(5) 0.4385(2) 0.8000(2) 0.0541(15) Uani 1 1 d . . . . .
O1 O 0.2006(5) 0.4724(2) 0.87090(18) 0.0672(14) Uani 1 1 d . . . . .
O2 O 0.3376(8) 0.4191(4) 0.9019(3) 0.142(4) Uani 1 1 d . . . . .
O3 O 0.4169(5) 0.5496(2) 0.78062(17) 0.0634(14) Uani 1 1 d . . . . .
O4 O 0.2896(6) 0.6106(3) 0.7517(2) 0.096(2) Uani 1 1 d . . . . .
F1 F 0.0000(8) 0.4994(4) 0.9151(3) 0.175(4) Uani 1 1 d . . . . .
F2 F -0.1513(10) 0.4720(7) 0.9760(3) 0.247(7) Uani 1 1 d . U . . .
F3 F -0.1066(12) 0.3874(9) 1.0249(4) 0.324(9) Uani 1 1 d . U . . .
F4 F 0.1047(17) 0.3287(7) 1.0156(5) 0.332(10) Uani 1 1 d . U . . .
F5 F 0.5676(8) 0.5134(3) 0.7174(3) 0.147(3) Uani 1 1 d . . . . .
F6 F 0.7439(8) 0.5463(5) 0.6651(3) 0.175(4) Uani 1 1 d . . . . .
F7 F 0.7656(7) 0.6498(5) 0.6439(3) 0.185(5) Uani 1 1 d . . . . .
F8 F 0.6140(9) 0.7243(3) 0.6780(3) 0.170(4) Uani 1 1 d . . . . .
I1 I -0.44724(6) 0.73194(3) 0.81874(2) 0.0931(3) Uani 1 1 d . . . . .
I2 I 0.58604(7) 0.73174(3) 1.07643(2) 0.0930(3) Uani 1 1 d . . . . .
I3 I 1.09173(7) 0.30424(4) 0.84926(3) 0.1192(3) Uani 1 1 d . . . . .
I4 I 0.04309(7) 0.27564(3) 0.58370(2) 0.0883(3) Uani 1 1 d . . . . .
C1 C 0.1216(7) 0.4695(3) 0.7535(2) 0.0562(18) Uani 1 1 d . . . . .
C2 C 0.0018(7) 0.4799(4) 0.7346(3) 0.070(2) Uani 1 1 d . . . . .
H2 H -0.040227 0.459320 0.713432 0.084 Uiso 1 1 calc R U . . .
C3 C -0.0417(7) 0.5256(4) 0.7529(3) 0.064(2) Uani 1 1 d . . . . .
H3 H -0.117616 0.542575 0.745872 0.077 Uiso 1 1 calc R U . . .
C4 C 0.0517(7) 0.5428(3) 0.7852(3) 0.0580(19) Uani 1 1 d . . . . .
C5 C 0.0431(7) 0.5881(3) 0.8121(2) 0.0523(17) Uani 1 1 d . . . . .
C6 C 0.1325(7) 0.6057(3) 0.8424(2) 0.0514(17) Uani 1 1 d . . . . .
C7 C 0.1190(7) 0.6504(3) 0.8716(2) 0.0589(19) Uani 1 1 d . . . . .
H7 H 0.051218 0.673921 0.871666 0.071 Uiso 1 1 calc R U . . .
C8 C 0.2209(7) 0.6523(3) 0.8984(2) 0.0565(18) Uani 1 1 d . . . . .
H8 H 0.236040 0.677332 0.920433 0.068 Uiso 1 1 calc R U . . .
C9 C 0.3030(7) 0.6089(3) 0.8875(2) 0.0510(17) Uani 1 1 d . . . . .
C10 C 0.4141(7) 0.5949(3) 0.9090(2) 0.0544(18) Uani 1 1 d . . . . .
C11 C 0.4939(7) 0.5514(3) 0.8999(2) 0.0557(18) Uani 1 1 d . . . . .
C12 C 0.6095(8) 0.5381(4) 0.9208(3) 0.071(2) Uani 1 1 d . . . . .
H12 H 0.648099 0.556294 0.944092 0.086 Uiso 1 1 calc R U . . .
C13 C 0.6560(7) 0.4929(4) 0.9003(3) 0.070(2) Uani 1 1 d . . . . .
H13 H 0.731314 0.475535 0.907380 0.084 Uiso 1 1 calc R U . . .
C14 C 0.5688(6) 0.4784(3) 0.8671(2) 0.0514(17) Uani 1 1 d . . . . .
C15 C 0.5757(6) 0.4330(3) 0.8401(2) 0.0562(19) Uani 1 1 d . . . . .
C16 C 0.4842(7) 0.4158(3) 0.8094(2) 0.0552(18) Uani 1 1 d . . . . .
C17 C 0.4972(8) 0.3690(4) 0.7812(3) 0.069(2) Uani 1 1 d . . . . .
H17 H 0.565248 0.345642 0.780762 0.083 Uiso 1 1 calc R U . . .
C18 C 0.3933(8) 0.3665(4) 0.7564(3) 0.075(2) Uani 1 1 d . . . . .
H18 H 0.374582 0.339810 0.736025 0.090 Uiso 1 1 calc R U . . .
C19 C 0.3126(7) 0.4117(3) 0.7656(3) 0.0591(19) Uani 1 1 d . . . . .
C20 C 0.1995(7) 0.4244(3) 0.7439(3) 0.0585(19) Uani 1 1 d . . . . .
C21 C -0.0792(7) 0.6195(3) 0.8105(3) 0.0588(19) Uani 1 1 d . . . . .
C22 C -0.1649(8) 0.6102(4) 0.8410(3) 0.091(3) Uani 1 1 d . . . . .
H22 H -0.150823 0.583007 0.861376 0.109 Uiso 1 1 calc R U . . .
C23 C -0.2717(10) 0.6405(5) 0.8420(4) 0.105(4) Uani 1 1 d . . . . .
H23 H -0.331803 0.632963 0.862037 0.126 Uiso 1 1 calc R U . . .
C24 C -0.2899(7) 0.6826(4) 0.8129(3) 0.068(2) Uani 1 1 d . . . . .
C25 C -0.2075(7) 0.6910(4) 0.7818(3) 0.070(2) Uani 1 1 d . . . . .
H25 H -0.220967 0.718127 0.761388 0.085 Uiso 1 1 calc R U . . .
C26 C -0.1012(7) 0.6581(4) 0.7806(3) 0.069(2) Uani 1 1 d . . . . .
H26 H -0.044902 0.663002 0.758812 0.083 Uiso 1 1 calc R U . . .
C27 C 0.4551(7) 0.6275(3) 0.9484(2) 0.0569(18) Uani 1 1 d . . . . .
C28 C 0.4461(9) 0.6071(4) 0.9903(3) 0.075(2) Uani 1 1 d . . . . .
H28 H 0.413947 0.572726 0.993848 0.090 Uiso 1 1 calc R U . . .
C29 C 0.4824(9) 0.6357(4) 1.0260(3) 0.077(3) Uani 1 1 d . . . . .
H29 H 0.477003 0.620707 1.053523 0.092 Uiso 1 1 calc R U . . .
C30 C 0.5276(8) 0.6870(3) 1.0213(3) 0.064(2) Uani 1 1 d . . . . .
C31 C 0.5396(9) 0.7088(4) 0.9812(3) 0.079(3) Uani 1 1 d . . . . .
H31 H 0.574142 0.742881 0.978256 0.095 Uiso 1 1 calc R U . . .
C32 C 0.4994(9) 0.6794(4) 0.9443(3) 0.078(2) Uani 1 1 d . . . . .
H32 H 0.502560 0.694854 0.916922 0.093 Uiso 1 1 calc R U . . .
C33 C 0.6979(7) 0.4033(3) 0.8435(3) 0.0592(19) Uani 1 1 d . . . . .
C34 C 0.7066(8) 0.3532(4) 0.8628(3) 0.073(2) Uani 1 1 d . . . . .
H34 H 0.635515 0.337228 0.873591 0.088 Uiso 1 1 calc R U . . .
C35 C 0.8214(9) 0.3264(4) 0.8660(3) 0.080(3) Uani 1 1 d . . . . .
H35 H 0.827535 0.293774 0.880689 0.096 Uiso 1 1 calc R U . . .
C36 C 0.9223(8) 0.3469(4) 0.8484(3) 0.072(2) Uani 1 1 d . . . . .
C37 C 0.9170(8) 0.3962(4) 0.8289(4) 0.092(3) Uani 1 1 d . . . . .
H37 H 0.988161 0.410348 0.816782 0.110 Uiso 1 1 calc R U . . .
C38 C 0.8062(8) 0.4251(4) 0.8271(3) 0.081(3) Uani 1 1 d . . . . .
H38 H 0.804090 0.459242 0.814842 0.097 Uiso 1 1 calc R U . . .
C39 C 0.1579(7) 0.3900(3) 0.7073(3) 0.0596(19) Uani 1 1 d . . . . .
C40 C 0.1640(11) 0.4101(4) 0.6647(3) 0.088(3) Uani 1 1 d . . . . .
H40 H 0.189651 0.445282 0.660148 0.105 Uiso 1 1 calc R U . . .
C41 C 0.1316(11) 0.3774(4) 0.6293(3) 0.093(3) Uani 1 1 d . . . . .
H41 H 0.139558 0.389831 0.601165 0.111 Uiso 1 1 calc R U . . .
C42 C 0.0880(7) 0.3267(3) 0.6366(3) 0.062(2) Uani 1 1 d . . . . .
C43 C 0.0774(8) 0.3072(4) 0.6776(3) 0.071(2) Uani 1 1 d . . . . .
H43 H 0.047770 0.272610 0.682145 0.085 Uiso 1 1 calc R U . . .
C44 C 0.1116(8) 0.3399(4) 0.7121(3) 0.075(3) Uani 1 1 d . . . . .
H44 H 0.102331 0.326945 0.740071 0.090 Uiso 1 1 calc R U . . .
C45 C 0.2352(8) 0.4423(4) 0.8999(4) 0.081(3) Uani 1 1 d . . . . .
C46 C 0.1393(9) 0.4290(5) 0.9340(3) 0.082(3) Uani 1 1 d . . . . .
C47 C 0.0327(13) 0.4565(7) 0.9398(4) 0.131(5) Uani 1 1 d . . . . .
C48 C -0.0477(12) 0.4392(11) 0.9696(5) 0.189(10) Uani 1 1 d . . . . .
C49 C -0.0258(19) 0.3959(14) 0.9953(6) 0.208(13) Uani 1 1 d . . . . .
C50 C 0.079(3) 0.3694(9) 0.9914(6) 0.191(9) Uani 1 1 d . . . . .
C51 C 0.1666(14) 0.3874(7) 0.9611(5) 0.167(7) Uani 1 1 d . . . . .
H51 H 0.243908 0.370316 0.959912 0.200 Uiso 1 1 calc R U . . .
C52 C 0.3872(8) 0.5864(4) 0.7541(3) 0.066(2) Uani 1 1 d . . . . .
C53 C 0.4919(8) 0.6011(4) 0.7245(3) 0.070(2) Uani 1 1 d . . . . .
C54 C 0.5750(11) 0.5665(5) 0.7091(4) 0.094(3) Uani 1 1 d . . . . .
C55 C 0.6675(11) 0.5822(7) 0.6813(4) 0.108(4) Uani 1 1 d . . . . .
C56 C 0.6781(12) 0.6345(7) 0.6701(3) 0.112(5) Uani 1 1 d . . . . .
C57 C 0.5963(12) 0.6712(6) 0.6882(4) 0.103(4) Uani 1 1 d . . . . .
C58 C 0.5039(10) 0.6561(4) 0.7136(3) 0.083(3) Uani 1 1 d . . . . .
H58 H 0.448426 0.681455 0.723905 0.099 Uiso 1 1 calc R U . . .
Sn61 Sn 0.500000 0.500000 0.500000 0.04173(18) Uani 1 2 d S . P . .
N61 N 0.3371(5) 0.5039(2) 0.45971(18) 0.0468(13) Uani 1 1 d . . . . .
N62 N 0.4419(5) 0.4267(2) 0.52474(17) 0.0449(13) Uani 1 1 d . . . . .
O61 O 0.3967(5) 0.5376(2) 0.54676(17) 0.0568(12) Uani 1 1 d . . . . .
O62 O 0.5238(9) 0.5983(4) 0.5764(3) 0.128(3) Uani 1 1 d . . . . .
F61 F 0.2077(8) 0.5103(4) 0.5955(3) 0.147(3) Uani 1 1 d . . . . .
F62 F 0.0406(8) 0.5463(6) 0.6495(3) 0.197(5) Uani 1 1 d . . . . .
F63 F 0.0541(10) 0.6424(7) 0.6835(3) 0.254(8) Uani 1 1 d . . . . .
F64 F 0.2532(16) 0.7083(4) 0.6632(4) 0.261(8) Uani 1 1 d . . . . .
I61 I -0.25051(7) 0.27382(4) 0.47894(2) 0.1126(3) Uani 1 1 d . . . . .
I62 I 0.79002(6) 0.26788(3) 0.74175(2) 0.0813(2) Uani 1 1 d . . . . .
C61 C 0.3072(6) 0.5438(3) 0.4304(2) 0.0485(16) Uani 1 1 d . . . . .
C62 C 0.1851(7) 0.5324(4) 0.4119(3) 0.063(2) Uani 1 1 d . . . . .
H62 H 0.140869 0.553085 0.391225 0.075 Uiso 1 1 calc R U . . .
C63 C 0.1455(7) 0.4863(3) 0.4297(3) 0.061(2) Uani 1 1 d . . . . .
H63 H 0.069250 0.469360 0.423293 0.074 Uiso 1 1 calc R U . . .
C64 C 0.2408(6) 0.4681(3) 0.4601(2) 0.0491(16) Uani 1 1 d . . . . .
C65 C 0.2353(7) 0.4209(3) 0.4850(2) 0.0491(16) Uani 1 1 d . . . . .
C66 C 0.3317(6) 0.4022(3) 0.5140(2) 0.0484(16) Uani 1 1 d . . . . .
C67 C 0.3219(8) 0.3547(3) 0.5412(3) 0.064(2) Uani 1 1 d . . . . .
H67 H 0.255906 0.330255 0.540743 0.076 Uiso 1 1 calc R U . . .
C68 C 0.4263(7) 0.3530(3) 0.5670(3) 0.060(2) Uani 1 1 d . . . . .
H68 H 0.445765 0.326360 0.587353 0.073 Uiso 1 1 calc R U . . .
C69 C 0.5030(7) 0.3986(3) 0.5583(2) 0.0518(17) Uani 1 1 d . . . . .
C70 C 0.6187(7) 0.4117(3) 0.5793(2) 0.0498(17) Uani 1 1 d . . . . .
C71 C 0.1195(6) 0.3871(3) 0.4802(2) 0.0510(17) Uani 1 1 d . . . . .
C72 C 0.0099(7) 0.4056(4) 0.4975(3) 0.064(2) Uani 1 1 d . . . . .
H72 H 0.007868 0.439411 0.510365 0.077 Uiso 1 1 calc R U . . .
C73 C -0.0986(8) 0.3732(5) 0.4955(3) 0.081(3) Uani 1 1 d . . . . .
H73 H -0.172509 0.385176 0.507183 0.097 Uiso 1 1 calc R U . . .
C74 C -0.0936(8) 0.3240(4) 0.4763(3) 0.068(2) Uani 1 1 d . . . . .
C75 C 0.0123(9) 0.3057(4) 0.4573(3) 0.078(3) Uani 1 1 d . . . . .
H75 H 0.013167 0.272556 0.443331 0.094 Uiso 1 1 calc R U . . .
C76 C 0.1204(8) 0.3389(4) 0.4598(3) 0.068(2) Uani 1 1 d . . . . .
H76 H 0.193252 0.327464 0.447108 0.082 Uiso 1 1 calc R U . . .
C77 C 0.6608(6) 0.3775(3) 0.6167(2) 0.0491(16) Uani 1 1 d . . . . .
C78 C 0.6713(9) 0.4000(3) 0.6584(3) 0.068(2) Uani 1 1 d . . . . .
H78 H 0.653139 0.436124 0.662442 0.082 Uiso 1 1 calc R U . . .
C79 C 0.7092(9) 0.3679(4) 0.6939(3) 0.072(2) Uani 1 1 d . . . . .
H79 H 0.715304 0.382582 0.721652 0.087 Uiso 1 1 calc R U . . .
C80 C 0.7365(7) 0.3158(3) 0.6878(3) 0.0570(19) Uani 1 1 d . . . . .
C81 C 0.7346(7) 0.2936(3) 0.6476(3) 0.062(2) Uani 1 1 d . . . . .
H81 H 0.759212 0.258059 0.643945 0.075 Uiso 1 1 calc R U . . .
C82 C 0.6954(8) 0.3246(3) 0.6118(3) 0.061(2) Uani 1 1 d . . . . .
H82 H 0.692630 0.309241 0.584275 0.074 Uiso 1 1 calc R U . . .
C83 C 0.4223(9) 0.5732(5) 0.5724(3) 0.082(3) Uani 1 1 d . . . . .
C84 C 0.3198(11) 0.5895(5) 0.6025(3) 0.084(3) Uani 1 1 d . . . . .
C85 C 0.2168(14) 0.5611(5) 0.6126(4) 0.099(4) Uani 1 1 d . . . . .
C86 C 0.1336(10) 0.5801(8) 0.6391(4) 0.116(5) Uani 1 1 d . . . . .
C87 C 0.1447(16) 0.6272(11) 0.6567(4) 0.142(9) Uani 1 1 d . . . . .
C88 C 0.2394(19) 0.6588(6) 0.6470(5) 0.129(6) Uani 1 1 d . . . . .
C89 C 0.3306(12) 0.6415(6) 0.6189(4) 0.103(4) Uani 1 1 d . . . . .
H89 H 0.396106 0.663880 0.611522 0.123 Uiso 1 1 calc R U . . .

loop_
_atom_site_aniso_label
_atom_site_aniso_U_11
_atom_site_aniso_U_22
_atom_site_aniso_U_33
_atom_site_aniso_U_23
_atom_site_aniso_U_13
_atom_site_aniso_U_12
Sn1 0.0452(3) 0.0481(3) 0.0475(3) -0.0022(2) 0.0091(2) 0.0033(2)
N1 0.045(3) 0.059(4) 0.053(4) -0.008(3) 0.003(3) 0.000(3)
N2 0.051(3) 0.051(3) 0.053(4) 0.000(3) 0.005(3) 0.004(3)
N3 0.050(3) 0.050(3) 0.054(4) -0.006(3) 0.008(3) 0.003(3)
N4 0.048(3) 0.050(3) 0.064(4) -0.014(3) 0.001(3) 0.008(3)
O1 0.066(3) 0.072(4) 0.065(3) 0.006(3) 0.020(3) 0.001(3)
O2 0.110(6) 0.141(8) 0.176(9) 0.080(7) 0.037(6) 0.036(6)
O3 0.067(3) 0.067(3) 0.058(3) 0.009(3) 0.019(3) 0.005(3)
O4 0.085(5) 0.106(5) 0.100(5) 0.033(4) 0.030(4) 0.017(4)
F1 0.140(7) 0.246(11) 0.143(7) 0.072(7) 0.053(5) 0.106(7)
F2 0.131(7) 0.49(2) 0.121(7) 0.054(10) 0.046(6) 0.066(10)
F3 0.210(11) 0.60(3) 0.171(10) 0.147(14) 0.090(9) -0.056(14)
F4 0.40(2) 0.314(17) 0.286(16) 0.203(15) 0.071(14) -0.059(15)
F5 0.187(7) 0.085(5) 0.179(8) -0.013(5) 0.110(6) 0.005(5)
F6 0.132(6) 0.244(11) 0.157(8) -0.021(7) 0.081(6) 0.015(7)
F7 0.122(6) 0.323(13) 0.114(6) 0.056(7) 0.037(5) -0.074(7)
F8 0.190(8) 0.141(7) 0.174(8) 0.082(6) -0.030(7) -0.061(6)
I1 0.0744(4) 0.1118(6) 0.0942(5) 0.0164(4) 0.0156(3) 0.0433(4)
I2 0.0828(4) 0.1036(5) 0.0905(5) -0.0373(4) -0.0196(4) 0.0096(4)
I3 0.0786(5) 0.1608(9) 0.1175(6) 0.0140(6) -0.0048(4) 0.0582(5)
I4 0.1149(5) 0.0923(5) 0.0586(4) -0.0119(3) 0.0141(3) -0.0449(4)
C1 0.058(4) 0.063(5) 0.049(4) -0.003(4) 0.010(3) 0.002(4)
C2 0.052(4) 0.085(6) 0.072(5) -0.019(5) -0.004(4) 0.006(4)
C3 0.051(4) 0.080(6) 0.061(5) -0.001(4) -0.002(4) 0.012(4)
C4 0.049(4) 0.065(5) 0.060(5) 0.003(4) 0.008(3) 0.009(4)
C5 0.052(4) 0.051(4) 0.055(4) 0.001(3) 0.011(3) 0.005(3)
C6 0.049(4) 0.050(4) 0.056(4) 0.000(3) 0.009(3) 0.006(3)
C7 0.061(5) 0.059(5) 0.057(5) -0.002(4) 0.010(4) 0.013(4)
C8 0.065(5) 0.050(4) 0.054(4) -0.008(3) 0.007(4) 0.009(4)
C9 0.059(4) 0.042(4) 0.053(4) -0.006(3) 0.018(3) -0.006(3)
C10 0.060(4) 0.052(4) 0.052(4) -0.004(3) 0.008(3) -0.002(4)
C11 0.058(4) 0.054(4) 0.055(4) 0.004(4) 0.004(3) -0.002(4)
C12 0.060(5) 0.074(6) 0.078(6) -0.011(5) -0.013(4) 0.008(4)
C13 0.045(4) 0.074(6) 0.090(6) 0.002(5) -0.013(4) 0.011(4)
C14 0.042(4) 0.048(4) 0.065(5) 0.001(3) 0.007(3) 0.008(3)
C15 0.046(4) 0.052(5) 0.070(5) 0.004(4) 0.006(4) 0.006(3)
C16 0.051(4) 0.057(5) 0.058(4) -0.001(4) 0.011(3) 0.009(3)
C17 0.053(5) 0.071(6) 0.084(6) -0.018(5) 0.014(4) 0.009(4)
C18 0.072(6) 0.071(6) 0.082(6) -0.028(5) 0.008(5) 0.012(4)
C19 0.055(4) 0.053(4) 0.070(5) -0.012(4) 0.013(4) 0.000(4)
C20 0.059(5) 0.056(5) 0.061(5) -0.012(4) 0.005(4) 0.004(4)
C21 0.063(5) 0.055(5) 0.060(5) 0.007(4) 0.013(4) 0.015(4)
C22 0.069(6) 0.097(7) 0.109(8) 0.043(6) 0.036(5) 0.038(5)
C23 0.092(7) 0.113(9) 0.114(8) 0.038(7) 0.052(6) 0.041(6)
C24 0.048(4) 0.089(6) 0.069(5) -0.006(5) 0.001(4) 0.023(4)
C25 0.058(5) 0.082(6) 0.072(5) 0.021(5) 0.006(4) 0.017(4)
C26 0.060(5) 0.088(6) 0.061(5) 0.009(5) 0.017(4) 0.016(4)
C27 0.055(4) 0.058(5) 0.057(5) -0.003(4) 0.001(3) 0.000(4)
C28 0.095(6) 0.070(6) 0.061(5) 0.002(4) -0.002(5) -0.017(5)
C29 0.102(7) 0.079(6) 0.049(5) -0.003(4) 0.001(5) 0.005(5)
C30 0.064(5) 0.063(5) 0.063(5) -0.013(4) -0.009(4) 0.005(4)
C31 0.097(7) 0.054(5) 0.087(7) -0.012(5) 0.006(5) -0.006(5)
C32 0.105(7) 0.073(6) 0.056(5) 0.009(4) 0.004(5) -0.008(5)
C33 0.053(4) 0.069(5) 0.057(4) -0.006(4) 0.010(3) 0.011(4)
C34 0.063(5) 0.072(6) 0.085(6) 0.011(5) 0.011(4) 0.017(4)
C35 0.084(6) 0.077(6) 0.078(6) 0.013(5) 0.003(5) 0.020(5)
C36 0.051(5) 0.101(7) 0.064(5) 0.000(5) 0.001(4) 0.021(5)
C37 0.053(5) 0.104(8) 0.120(8) 0.038(7) 0.022(5) 0.011(5)
C38 0.054(5) 0.070(6) 0.119(8) 0.026(5) 0.015(5) 0.005(4)
C39 0.059(4) 0.061(5) 0.060(5) -0.012(4) 0.011(4) 0.003(4)
C40 0.142(9) 0.066(6) 0.056(5) -0.009(4) 0.012(5) -0.018(6)
C41 0.157(10) 0.068(6) 0.055(5) 0.002(4) 0.028(6) -0.010(6)
C42 0.063(5) 0.068(5) 0.055(5) -0.013(4) 0.011(4) -0.016(4)
C43 0.077(5) 0.077(6) 0.058(5) -0.004(4) 0.005(4) -0.032(5)
C44 0.083(6) 0.092(7) 0.051(5) 0.009(5) 0.001(4) -0.028(5)
C45 0.055(5) 0.083(7) 0.107(8) 0.016(6) 0.015(5) 0.021(5)
C46 0.066(6) 0.113(8) 0.067(6) 0.024(5) 0.008(4) -0.006(5)
C47 0.107(9) 0.226(17) 0.062(7) 0.028(9) 0.010(6) 0.043(10)
C48 0.066(8) 0.40(3) 0.103(11) 0.056(15) 0.026(7) 0.025(12)
C49 0.129(14) 0.40(4) 0.099(11) 0.093(17) 0.044(11) -0.034(18)
C50 0.26(2) 0.192(19) 0.127(14) 0.093(14) 0.060(16) -0.019(18)
C51 0.124(11) 0.202(17) 0.179(15) 0.109(14) 0.049(10) 0.029(11)
C52 0.062(5) 0.071(6) 0.067(5) 0.011(4) 0.012(4) 0.012(4)
C53 0.076(5) 0.079(6) 0.054(5) 0.006(4) 0.008(4) -0.006(5)
C54 0.103(8) 0.091(8) 0.090(7) -0.014(6) 0.027(6) -0.015(6)
C55 0.081(7) 0.158(13) 0.089(8) -0.015(8) 0.036(6) -0.003(8)
C56 0.106(9) 0.170(14) 0.059(6) 0.024(8) 0.011(6) -0.066(10)
C57 0.107(9) 0.117(10) 0.084(8) 0.039(7) -0.007(7) -0.046(8)
C58 0.106(7) 0.075(6) 0.067(6) 0.013(5) -0.002(5) -0.015(5)
Sn61 0.0445(4) 0.0425(4) 0.0387(3) 0.0023(3) 0.0072(3) -0.0012(3)
N61 0.045(3) 0.050(3) 0.046(3) 0.008(3) 0.006(2) 0.001(3)
N62 0.049(3) 0.046(3) 0.040(3) 0.002(2) 0.006(2) -0.003(3)
O61 0.062(3) 0.057(3) 0.052(3) -0.007(3) 0.016(2) -0.008(3)
O62 0.122(7) 0.136(8) 0.128(7) -0.021(6) 0.022(5) -0.046(6)
F61 0.160(7) 0.135(7) 0.150(7) -0.017(6) 0.054(6) -0.049(5)
F62 0.112(6) 0.363(16) 0.118(6) 0.015(8) 0.031(5) -0.058(8)
F63 0.176(9) 0.50(2) 0.088(5) -0.008(9) 0.033(5) 0.190(12)
F64 0.46(2) 0.126(7) 0.185(10) -0.083(7) -0.145(12) 0.109(11)
I61 0.0939(5) 0.1604(8) 0.0821(5) 0.0061(5) -0.0099(4) -0.0755(5)
I62 0.0722(4) 0.0992(5) 0.0719(4) 0.0390(3) -0.0024(3) 0.0001(3)
C61 0.046(4) 0.057(4) 0.043(4) -0.001(3) 0.009(3) 0.005(3)
C62 0.061(5) 0.074(6) 0.053(4) 0.011(4) 0.004(4) 0.006(4)
C63 0.053(4) 0.073(6) 0.058(5) 0.000(4) -0.004(3) -0.013(4)
C64 0.050(4) 0.053(4) 0.045(4) 0.001(3) 0.010(3) -0.002(3)
C65 0.052(4) 0.047(4) 0.049(4) 0.000(3) 0.014(3) -0.005(3)
C66 0.052(4) 0.049(4) 0.045(4) 0.002(3) 0.006(3) -0.010(3)
C67 0.069(5) 0.059(5) 0.064(5) 0.012(4) 0.009(4) -0.020(4)
C68 0.064(5) 0.049(4) 0.067(5) 0.025(4) -0.002(4) -0.004(4)
C69 0.066(5) 0.048(4) 0.042(4) 0.007(3) 0.012(3) 0.000(3)
C70 0.056(4) 0.046(4) 0.048(4) 0.006(3) 0.007(3) 0.002(3)
C71 0.043(4) 0.063(5) 0.047(4) 0.008(3) 0.004(3) -0.007(3)
C72 0.057(5) 0.067(5) 0.070(5) -0.001(4) 0.002(4) -0.010(4)
C73 0.046(4) 0.109(8) 0.088(7) 0.024(6) 0.013(4) -0.010(5)
C74 0.062(5) 0.093(7) 0.049(4) 0.008(4) -0.006(4) -0.038(5)
C75 0.086(6) 0.079(6) 0.069(6) -0.014(5) 0.004(5) -0.026(5)
C76 0.060(5) 0.077(6) 0.069(5) -0.014(4) 0.015(4) -0.016(4)
C77 0.052(4) 0.043(4) 0.052(4) 0.008(3) 0.004(3) 0.001(3)
C78 0.101(6) 0.055(5) 0.049(4) 0.010(4) 0.010(4) 0.007(4)
C79 0.094(6) 0.079(6) 0.044(4) 0.006(4) -0.001(4) -0.011(5)
C80 0.061(4) 0.055(5) 0.055(5) 0.014(4) 0.003(3) -0.005(4)
C81 0.063(5) 0.046(4) 0.078(6) 0.005(4) -0.001(4) 0.005(4)
C82 0.072(5) 0.063(5) 0.049(4) 0.002(4) 0.002(4) 0.004(4)
C83 0.068(6) 0.103(8) 0.075(6) 0.007(6) 0.012(5) -0.003(6)
C84 0.104(8) 0.109(9) 0.039(4) -0.012(5) 0.002(4) 0.044(7)
C85 0.135(11) 0.088(8) 0.071(7) -0.007(6) -0.024(7) -0.026(8)
C86 0.063(7) 0.217(18) 0.069(8) 0.039(9) 0.011(6) -0.015(9)
C87 0.100(10) 0.28(3) 0.049(6) -0.028(10) 0.001(7) 0.098(14)
C88 0.169(14) 0.111(11) 0.103(10) -0.055(8) -0.051(10) 0.086(10)
C89 0.104(8) 0.120(10) 0.082(7) 0.023(7) -0.009(6) 0.010(7)

loop_
_atom_type_symbol
_atom_type_description
_atom_type_scat_dispersion_real
_atom_type_scat_dispersion_imag
_atom_type_scat_source
C C 0.0033 0.0016 'International Tables Vol C Tables 4.2.6.8 and 6.1.1.4'
H H 0.0000 0.0000 'International Tables Vol C Tables 4.2.6.8 and 6.1.1.4'
N N 0.0061 0.0033 'International Tables Vol C Tables 4.2.6.8 and 6.1.1.4'
O O 0.0106 0.0060 'International Tables Vol C Tables 4.2.6.8 and 6.1.1.4'
F F 0.0171 0.0103 'International Tables Vol C Tables 4.2.6.8 and 6.1.1.4'
Sn Sn -0.6537 1.4246 'International Tables Vol C Tables 4.2.6.8 and 6.1.1.4'
I I -0.4742 1.8119 'International Tables Vol C Tables 4.2.6.8 and 6.1.1.4'

loop_
_geom_angle_atom_site_label_1
_geom_angle_atom_site_label_2
_geom_angle_atom_site_label_3
_geom_angle
_geom_angle_site_symmetry_1
_geom_angle_site_symmetry_3
_geom_angle_publ_flag
O3 Sn1 N3 85.9(2) . . ?
O3 Sn1 N1 93.5(2) . . ?
N3 Sn1 N1 179.4(2) . . ?
O3 Sn1 O1 179.6(2) . . ?
N3 Sn1 O1 94.4(2) . . ?
N1 Sn1 O1 86.2(2) . . ?
O3 Sn1 N4 87.3(2) . . ?
N3 Sn1 N4 90.0(2) . . ?
N1 Sn1 N4 89.9(2) . . ?
O1 Sn1 N4 93.1(2) . . ?
O3 Sn1 N2 94.0(2) . . ?
N3 Sn1 N2 89.5(2) . . ?
N1 Sn1 N2 90.6(2) . . ?
O1 Sn1 N2 85.7(2) . . ?
N4 Sn1 N2 178.6(2) . . ?
C1 N1 C4 108.1(6) . . ?
C1 N1 Sn1 127.2(5) . . ?
C4 N1 Sn1 124.5(5) . . ?
C6 N2 C9 109.3(6) . . ?
C6 N2 Sn1 124.5(5) . . ?
C9 N2 Sn1 125.7(5) . . ?
C14 N3 C11 107.5(6) . . ?
C14 N3 Sn1 125.8(5) . . ?
C11 N3 Sn1 126.7(5) . . ?
C16 N4 C19 109.6(6) . . ?
C16 N4 Sn1 125.3(5) . . ?
C19 N4 Sn1 124.3(5) . . ?
C45 O1 Sn1 128.1(6) . . ?
C52 O3 Sn1 129.9(5) . . ?
N1 C1 C2 109.3(7) . . ?
N1 C1 C20 124.9(7) . . ?
C2 C1 C20 125.7(7) . . ?
C3 C2 C1 107.7(7) . . ?
C3 C2 H2 126.1 . . ?
C1 C2 H2 126.1 . . ?
C2 C3 C4 107.2(7) . . ?
C2 C3 H3 126.4 . . ?
C4 C3 H3 126.4 . . ?
N1 C4 C5 126.6(7) . . ?
N1 C4 C3 107.6(7) . . ?
C5 C4 C3 125.8(7) . . ?
C6 C5 C4 126.5(7) . . ?
C6 C5 C21 115.3(7) . . ?
C4 C5 C21 118.1(7) . . ?
N2 C6 C5 127.0(7) . . ?
N2 C6 C7 107.1(6) . . ?
C5 C6 C7 125.7(7) . . ?
C8 C7 C6 108.2(7) . . ?
C8 C7 H7 125.9 . . ?
C6 C7 H7 125.9 . . ?
C7 C8 C9 108.4(7) . . ?
C7 C8 H8 125.8 . . ?
C9 C8 H8 125.8 . . ?
N2 C9 C10 126.3(7) . . ?
N2 C9 C8 107.0(7) . . ?
C10 C9 C8 126.6(7) . . ?
C9 C10 C11 127.7(7) . . ?
C9 C10 C27 117.7(6) . . ?
C11 C10 C27 114.6(7) . . ?
N3 C11 C12 108.3(7) . . ?
N3 C11 C10 123.8(7) . . ?
C12 C11 C10 127.9(7) . . ?
C13 C12 C11 107.8(7) . . ?
C13 C12 H12 126.1 . . ?
C11 C12 H12 126.1 . . ?
C12 C13 C14 107.6(7) . . ?
C12 C13 H13 126.2 . . ?
C14 C13 H13 126.2 . . ?
N3 C14 C13 108.8(7) . . ?
N3 C14 C15 125.0(6) . . ?
C13 C14 C15 126.1(7) . . ?
C16 C15 C14 126.4(7) . . ?
C16 C15 C33 118.5(7) . . ?
C14 C15 C33 115.0(6) . . ?
N4 C16 C15 127.3(7) . . ?
N4 C16 C17 108.3(7) . . ?
C15 C16 C17 124.4(7) . . ?
C18 C17 C16 106.4(7) . . ?
C18 C17 H17 126.8 . . ?
C16 C17 H17 126.8 . . ?
C17 C18 C19 109.9(8) . . ?
C17 C18 H18 125.0 . . ?
C19 C18 H18 125.0 . . ?
N4 C19 C20 128.2(7) . . ?
N4 C19 C18 105.6(7) . . ?
C20 C19 C18 126.2(7) . . ?
C19 C20 C1 125.1(7) . . ?
C19 C20 C39 117.6(7) . . ?
C1 C20 C39 117.2(7) . . ?
C26 C21 C22 119.6(7) . . ?
C26 C21 C5 121.0(7) . . ?
C22 C21 C5 119.4(7) . . ?
C21 C22 C23 120.4(9) . . ?
C21 C22 H22 119.8 . . ?
C23 C22 H22 119.8 . . ?
C22 C23 C24 119.7(9) . . ?
C22 C23 H23 120.1 . . ?
C24 C23 H23 120.1 . . ?
C25 C24 C23 120.0(8) . . ?
C25 C24 I1 121.5(7) . . ?
C23 C24 I1 118.4(6) . . ?
C24 C25 C26 118.9(8) . . ?
C24 C25 H25 120.6 . . ?
C26 C25 H25 120.6 . . ?
C21 C26 C25 121.2(7) . . ?
C21 C26 H26 119.4 . . ?
C25 C26 H26 119.4 . . ?
C32 C27 C28 117.5(8) . . ?
C32 C27 C10 121.0(7) . . ?
C28 C27 C10 121.4(7) . . ?
C29 C28 C27 122.3(9) . . ?
C29 C28 H28 118.9 . . ?
C27 C28 H28 118.9 . . ?
C28 C29 C30 119.4(8) . . ?
C28 C29 H29 120.3 . . ?
C30 C29 H29 120.3 . . ?
C31 C30 C29 120.9(8) . . ?
C31 C30 I2 119.2(7) . . ?
C29 C30 I2 119.9(6) . . ?
C30 C31 C32 119.4(9) . . ?
C30 C31 H31 120.3 . . ?
C32 C31 H31 120.3 . . ?
C27 C32 C31 120.4(8) . . ?
C27 C32 H32 119.8 . . ?
C31 C32 H32 119.8 . . ?
C34 C33 C38 117.8(7) . . ?
C34 C33 C15 121.0(7) . . ?
C38 C33 C15 121.2(8) . . ?
C33 C34 C35 120.2(9) . . ?
C33 C34 H34 119.9 . . ?
C35 C34 H34 119.9 . . ?
C36 C35 C34 120.8(9) . . ?
C36 C35 H35 119.6 . . ?
C34 C35 H35 119.6 . . ?
C35 C36 C37 120.5(8) . . ?
C35 C36 I3 120.9(7) . . ?
C37 C36 I3 118.6(7) . . ?
C36 C37 C38 120.2(8) . . ?
C36 C37 H37 119.9 . . ?
C38 C37 H37 119.9 . . ?
C37 C38 C33 120.4(9) . . ?
C37 C38 H38 119.8 . . ?
C33 C38 H38 119.8 . . ?
C44 C39 C40 117.4(8) . . ?
C44 C39 C20 123.6(8) . . ?
C40 C39 C20 118.9(8) . . ?
C41 C40 C39 120.2(9) . . ?
C41 C40 H40 119.9 . . ?
C39 C40 H40 119.9 . . ?
C42 C41 C40 119.1(9) . . ?
C42 C41 H41 120.4 . . ?
C40 C41 H41 120.4 . . ?
C41 C42 C43 121.5(8) . . ?
C41 C42 I4 119.9(6) . . ?
C43 C42 I4 118.6(6) . . ?
C42 C43 C44 118.5(8) . . ?
C42 C43 H43 120.8 . . ?
C44 C43 H43 120.8 . . ?
C39 C44 C43 123.1(8) . . ?
C39 C44 H44 118.4 . . ?
C43 C44 H44 118.4 . . ?
O1 C45 O2 124.4(9) . . ?
O1 C45 C46 116.7(8) . . ?
O2 C45 C46 118.7(9) . . ?
C47 C46 C51 117.9(11) . . ?
C47 C46 C45 125.0(10) . . ?
C51 C46 C45 117.1(10) . . ?
C46 C47 F1 121.9(11) . . ?
C46 C47 C48 119.4(15) . . ?
F1 C47 C48 118.6(14) . . ?
C49 C48 C47 123.6(17) . . ?
C49 C48 F2 119.9(16) . . ?
C47 C48 F2 116(2) . . ?
F3 C49 C50 125(2) . . ?
F3 C49 C48 116(2) . . ?
C50 C49 C48 118.2(14) . . ?
F4 C50 C49 120(2) . . ?
F4 C50 C51 120(2) . . ?
C49 C50 C51 119.5(18) . . ?
C46 C51 C50 121.0(16) . . ?
C46 C51 H51 119.5 . . ?
C50 C51 H51 119.5 . . ?
O4 C52 O3 126.7(8) . . ?
O4 C52 C53 120.0(8) . . ?
O3 C52 C53 113.3(7) . . ?
C54 C53 C58 117.9(9) . . ?
C54 C53 C52 125.1(9) . . ?
C58 C53 C52 116.9(9) . . ?
C53 C54 F5 121.2(9) . . ?
C53 C54 C55 122.6(12) . . ?
F5 C54 C55 116.1(11) . . ?
F6 C55 C56 119.5(12) . . ?
F6 C55 C54 120.7(14) . . ?
C56 C55 C54 119.8(12) . . ?
F7 C56 C55 120.3(16) . . ?
F7 C56 C57 122.0(15) . . ?
C55 C56 C57 117.8(10) . . ?
C58 C57 F8 121.0(14) . . ?
C58 C57 C56 122.7(12) . . ?
F8 C57 C56 116.2(12) . . ?
C57 C58 C53 119.1(11) . . ?
C57 C58 H58 120.5 . . ?
C53 C58 H58 120.5 . . ?
O61 Sn61 O61 180.0 3_666 . ?
O61 Sn61 N62 87.9(2) 3_666 3_666 ?
O61 Sn61 N62 92.1(2) . 3_666 ?
O61 Sn61 N62 92.1(2) 3_666 . ?
O61 Sn61 N62 87.9(2) . . ?
N62 Sn61 N62 180.0(3) 3_666 . ?
O61 Sn61 N61 86.5(2) 3_666 3_666 ?
O61 Sn61 N61 93.5(2) . 3_666 ?
N62 Sn61 N61 90.3(2) 3_666 3_666 ?
N62 Sn61 N61 89.7(2) . 3_666 ?
O61 Sn61 N61 93.5(2) 3_666 . ?
O61 Sn61 N61 86.5(2) . . ?
N62 Sn61 N61 89.7(2) 3_666 . ?
N62 Sn61 N61 90.3(2) . . ?
N61 Sn61 N61 180.0 3_666 . ?
C64 N61 C61 109.0(6) . . ?
C64 N61 Sn61 124.8(5) . . ?
C61 N61 Sn61 126.0(5) . . ?
C66 N62 C69 109.2(6) . . ?
C66 N62 Sn61 125.1(5) . . ?
C69 N62 Sn61 125.3(5) . . ?
C83 O61 Sn61 132.2(6) . . ?
N61 C61 C70 126.6(6) . 3_666 ?
N61 C61 C62 107.6(6) . . ?
C70 C61 C62 125.8(7) 3_666 . ?
C63 C62 C61 107.6(7) . . ?
C63 C62 H62 126.2 . . ?
C61 C62 H62 126.2 . . ?
C62 C63 C64 108.2(7) . . ?
C62 C63 H63 125.9 . . ?
C64 C63 H63 125.9 . . ?
N61 C64 C65 127.0(6) . . ?
N61 C64 C63 107.6(6) . . ?
C65 C64 C63 125.3(7) . . ?
C64 C65 C66 125.0(6) . . ?
C64 C65 C71 118.0(6) . . ?
C66 C65 C71 116.9(6) . . ?
N62 C66 C65 127.4(6) . . ?
N62 C66 C67 108.0(6) . . ?
C65 C66 C67 124.3(7) . . ?
C68 C67 C66 106.8(7) . . ?
C68 C67 H67 126.6 . . ?
C66 C67 H67 126.6 . . ?
C67 C68 C69 109.3(7) . . ?
C67 C68 H68 125.4 . . ?
C69 C68 H68 125.4 . . ?
N62 C69 C70 126.9(6) . . ?
N62 C69 C68 106.6(6) . . ?
C70 C69 C68 126.5(7) . . ?
C61 C70 C69 125.2(6) 3_666 . ?
C61 C70 C77 117.7(6) 3_666 . ?
C69 C70 C77 117.0(6) . . ?
C76 C71 C72 119.8(7) . . ?
C76 C71 C65 121.3(7) . . ?
C72 C71 C65 118.9(7) . . ?
C71 C72 C73 119.9(8) . . ?
C71 C72 H72 120.1 . . ?
C73 C72 H72 120.1 . . ?
C74 C73 C72 119.0(8) . . ?
C74 C73 H73 120.5 . . ?
C72 C73 H73 120.5 . . ?
C73 C74 C75 122.2(8) . . ?
C73 C74 I61 118.2(7) . . ?
C75 C74 I61 119.5(7) . . ?
C74 C75 C76 117.7(8) . . ?
C74 C75 H75 121.1 . . ?
C76 C75 H75 121.1 . . ?
C71 C76 C75 121.2(8) . . ?
C71 C76 H76 119.4 . . ?
C75 C76 H76 119.4 . . ?
C82 C77 C78 117.9(7) . . ?
C82 C77 C70 122.5(7) . . ?
C78 C77 C70 119.6(7) . . ?
C79 C78 C77 120.0(8) . . ?
C79 C78 H78 120.0 . . ?
C77 C78 H78 120.0 . . ?
C80 C79 C78 119.8(8) . . ?
C80 C79 H79 120.1 . . ?
C78 C79 H79 120.1 . . ?
C79 C80 C81 121.8(7) . . ?
C79 C80 I62 119.2(6) . . ?
C81 C80 I62 118.9(6) . . ?
C80 C81 C82 119.3(8) . . ?
C80 C81 H81 120.3 . . ?
C82 C81 H81 120.3 . . ?
C77 C82 C81 121.0(7) . . ?
C77 C82 H82 119.5 . . ?
C81 C82 H82 119.5 . . ?
O61 C83 O62 126.8(10) . . ?
O61 C83 C84 116.5(9) . . ?
O62 C83 C84 116.7(11) . . ?
C85 C84 C89 117.1(10) . . ?
C85 C84 C83 127.9(12) . . ?
C89 C84 C83 114.8(12) . . ?
C86 C85 C84 122.0(12) . . ?
C86 C85 F61 122.0(15) . . ?
C84 C85 F61 115.9(13) . . ?
C87 C86 C85 122.2(14) . . ?
C87 C86 F62 121.2(17) . . ?
C85 C86 F62 116.4(18) . . ?
C86 C87 C88 119.9(12) . . ?
C86 C87 F63 117(2) . . ?
C88 C87 F63 123(2) . . ?
C87 C88 F64 122(2) . . ?
C87 C88 C89 121.1(13) . . ?
F64 C88 C89 117(2) . . ?
C84 C89 C88 117.6(13) . . ?
C84 C89 H89 121.2 . . ?
C88 C89 H89 121.2 . . ?

loop_
_geom_bond_atom_site_label_1
_geom_bond_atom_site_label_2
_geom_bond_distance
_geom_bond_site_symmetry_2
_geom_bond_publ_flag
Sn1 O3 2.077(5) . ?
Sn1 N3 2.077(6) . ?
Sn1 N1 2.083(6) . ?
Sn1 O1 2.086(5) . ?
Sn1 N4 2.086(6) . ?
Sn1 N2 2.086(6) . ?
N1 C1 1.363(9) . ?
N1 C4 1.371(9) . ?
N2 C6 1.373(9) . ?
N2 C9 1.375(9) . ?
N3 C14 1.388(8) . ?
N3 C11 1.395(9) . ?
N4 C16 1.344(9) . ?
N4 C19 1.383(10) . ?
O1 C45 1.212(11) . ?
O2 C45 1.235(11) . ?
O3 C52 1.257(9) . ?
O4 C52 1.202(10) . ?
F1 C47 1.347(16) . ?
F2 C48 1.39(2) . ?
F3 C49 1.299(16) . ?
F4 C50 1.28(2) . ?
F5 C54 1.349(13) . ?
F6 C55 1.320(14) . ?
F7 C56 1.317(12) . ?
F8 C57 1.372(13) . ?
I1 C24 2.093(7) . ?
I2 C30 2.103(8) . ?
I3 C36 2.095(8) . ?
I4 C42 2.105(8) . ?
C1 C2 1.406(11) . ?
C1 C20 1.434(11) . ?
C2 C3 1.358(12) . ?
C2 H2 0.9300 . ?
C3 C4 1.442(11) . ?
C3 H3 0.9300 . ?
C4 C5 1.406(11) . ?
C5 C6 1.376(11) . ?
C5 C21 1.520(10) . ?
C6 C7 1.441(10) . ?
C7 C8 1.338(10) . ?
C7 H7 0.9300 . ?
C8 C9 1.440(10) . ?
C8 H8 0.9300 . ?
C9 C10 1.377(10) . ?
C10 C11 1.413(11) . ?
C10 C27 1.509(10) . ?
C11 C12 1.404(11) . ?
C12 C13 1.391(12) . ?
C12 H12 0.9300 . ?
C13 C14 1.401(11) . ?
C13 H13 0.9300 . ?
C14 C15 1.405(11) . ?
C15 C16 1.397(11) . ?
C15 C33 1.497(10) . ?
C16 C17 1.463(11) . ?
C17 C18 1.319(12) . ?
C17 H17 0.9300 . ?
C18 C19 1.452(11) . ?
C18 H18 0.9300 . ?
C19 C20 1.391(11) . ?
C20 C39 1.468(10) . ?
C21 C26 1.342(11) . ?
C21 C22 1.361(11) . ?
C22 C23 1.367(12) . ?
C22 H22 0.9300 . ?
C23 C24 1.387(13) . ?
C23 H23 0.9300 . ?
C24 C25 1.344(11) . ?
C25 C26 1.400(11) . ?
C25 H25 0.9300 . ?
C26 H26 0.9300 . ?
C27 C32 1.381(12) . ?
C27 C28 1.396(11) . ?
C28 C29 1.351(12) . ?
C28 H28 0.9300 . ?
C29 C30 1.376(13) . ?
C29 H29 0.9300 . ?
C30 C31 1.361(13) . ?
C31 C32 1.404(13) . ?
C31 H31 0.9300 . ?
C32 H32 0.9300 . ?
C33 C34 1.383(12) . ?
C33 C38 1.391(11) . ?
C34 C35 1.394(12) . ?
C34 H34 0.9300 . ?
C35 C36 1.327(13) . ?
C35 H35 0.9300 . ?
C36 C37 1.366(13) . ?
C37 C38 1.382(12) . ?
C37 H37 0.9300 . ?
C38 H38 0.9300 . ?
C39 C44 1.350(12) . ?
C39 C40 1.412(12) . ?
C40 C41 1.390(13) . ?
C40 H40 0.9300 . ?
C41 C42 1.364(12) . ?
C41 H41 0.9300 . ?
C42 C43 1.364(12) . ?
C43 C44 1.376(12) . ?
C43 H43 0.9300 . ?
C44 H44 0.9300 . ?
C45 C46 1.535(13) . ?
C46 C47 1.346(16) . ?
C46 C51 1.353(16) . ?
C47 C48 1.354(19) . ?
C48 C49 1.35(3) . ?
C49 C50 1.31(3) . ?
C50 C51 1.42(2) . ?
C51 H51 0.9300 . ?
C52 C53 1.518(12) . ?
C53 C54 1.338(14) . ?
C53 C58 1.417(13) . ?
C54 C55 1.391(15) . ?
C55 C56 1.353(19) . ?
C56 C57 1.396(19) . ?
C57 C58 1.339(15) . ?
C58 H58 0.9300 . ?
Sn61 O61 2.075(5) 3_666 ?
Sn61 O61 2.076(5) . ?
Sn61 N62 2.081(5) 3_666 ?
Sn61 N62 2.081(5) . ?
Sn61 N61 2.093(6) 3_666 ?
Sn61 N61 2.093(6) . ?
N61 C64 1.360(9) . ?
N61 C61 1.369(9) . ?
N62 C66 1.352(9) . ?
N62 C69 1.387(9) . ?
O61 C83 1.210(12) . ?
O62 C83 1.250(12) . ?
F61 C85 1.370(14) . ?
F62 C86 1.349(16) . ?
F63 C87 1.353(13) . ?
F64 C88 1.334(16) . ?
I61 C74 2.093(8) . ?
I62 C80 2.104(7) . ?
C61 C70 1.400(10) 3_666 ?
C61 C62 1.427(11) . ?
C62 C63 1.347(11) . ?
C62 H62 0.9300 . ?
C63 C64 1.426(11) . ?
C63 H63 0.9300 . ?
C64 C65 1.406(10) . ?
C65 C66 1.411(10) . ?
C65 C71 1.496(10) . ?
C66 C67 1.454(10) . ?
C67 C68 1.340(11) . ?
C67 H67 0.9300 . ?
C68 C69 1.431(10) . ?
C68 H68 0.9300 . ?
C69 C70 1.407(10) . ?
C70 C77 1.484(9) . ?
C71 C76 1.353(11) . ?
C71 C72 1.385(10) . ?
C72 C73 1.410(12) . ?
C72 H72 0.9300 . ?
C73 C74 1.361(14) . ?
C73 H73 0.9300 . ?
C74 C75 1.373(13) . ?
C75 C76 1.418(11) . ?
C75 H75 0.9300 . ?
C76 H76 0.9300 . ?
C77 C82 1.379(11) . ?
C77 C78 1.402(11) . ?
C78 C79 1.401(11) . ?
C78 H78 0.9300 . ?
C79 C80 1.343(12) . ?
C79 H79 0.9300 . ?
C80 C81 1.356(11) . ?
C81 C82 1.395(11) . ?
C81 H81 0.9300 . ?
C82 H82 0.9300 . ?
C83 C84 1.520(13) . ?
C84 C85 1.354(17) . ?
C84 C89 1.391(16) . ?
C85 C86 1.320(19) . ?
C86 C87 1.29(3) . ?
C87 C88 1.32(2) . ?
C88 C89 1.40(2) . ?
C89 H89 0.9300 . ?

loop_
_geom_torsion_atom_site_label_1
_geom_torsion_atom_site_label_2
_geom_torsion_atom_site_label_3
_geom_torsion_atom_site_label_4
_geom_torsion
_geom_torsion_site_symmetry_1
_geom_torsion_site_symmetry_2
_geom_torsion_site_symmetry_3
_geom_torsion_site_symmetry_4
_geom_torsion_publ_flag
C4 N1 C1 C2 0.1(9) . . . . ?
Sn1 N1 C1 C2 175.4(5) . . . . ?
C4 N1 C1 C20 -177.3(7) . . . . ?
Sn1 N1 C1 C20 -2.0(11) . . . . ?
N1 C1 C2 C3 1.4(10) . . . . ?
C20 C1 C2 C3 178.8(8) . . . . ?
C1 C2 C3 C4 -2.2(10) . . . . ?
C1 N1 C4 C5 180.0(7) . . . . ?
Sn1 N1 C4 C5 4.5(11) . . . . ?
C1 N1 C4 C3 -1.5(8) . . . . ?
Sn1 N1 C4 C3 -177.0(5) . . . . ?
C2 C3 C4 N1 2.3(9) . . . . ?
C2 C3 C4 C5 -179.1(8) . . . . ?
N1 C4 C5 C6 -0.2(13) . . . . ?
C3 C4 C5 C6 -178.5(8) . . . . ?
N1 C4 C5 C21 -175.9(7) . . . . ?
C3 C4 C5 C21 5.8(12) . . . . ?
C9 N2 C6 C5 -174.1(7) . . . . ?
Sn1 N2 C6 C5 -2.5(11) . . . . ?
C9 N2 C6 C7 1.8(8) . . . . ?
Sn1 N2 C6 C7 173.5(5) . . . . ?
C4 C5 C6 N2 -0.9(13) . . . . ?
C21 C5 C6 N2 174.9(7) . . . . ?
C4 C5 C6 C7 -176.1(7) . . . . ?
C21 C5 C6 C7 -0.3(11) . . . . ?
N2 C6 C7 C8 -1.1(9) . . . . ?
C5 C6 C7 C8 174.9(7) . . . . ?
C6 C7 C8 C9 0.0(9) . . . . ?
C6 N2 C9 C10 175.3(7) . . . . ?
Sn1 N2 C9 C10 3.8(10) . . . . ?
C6 N2 C9 C8 -1.8(8) . . . . ?
Sn1 N2 C9 C8 -173.3(5) . . . . ?
C7 C8 C9 N2 1.1(9) . . . . ?
C7 C8 C9 C10 -176.0(7) . . . . ?
N2 C9 C10 C11 0.8(13) . . . . ?
C8 C9 C10 C11 177.5(7) . . . . ?
N2 C9 C10 C27 -175.9(7) . . . . ?
C8 C9 C10 C27 0.8(11) . . . . ?
C14 N3 C11 C12 -0.1(8) . . . . ?
Sn1 N3 C11 C12 177.7(5) . . . . ?
C14 N3 C11 C10 178.7(7) . . . . ?
Sn1 N3 C11 C10 -3.5(10) . . . . ?
C9 C10 C11 N3 -1.0(12) . . . . ?
C27 C10 C11 N3 175.8(7) . . . . ?
C9 C10 C11 C12 177.6(8) . . . . ?
C27 C10 C11 C12 -5.6(12) . . . . ?
N3 C11 C12 C13 0.2(10) . . . . ?
C10 C11 C12 C13 -178.5(8) . . . . ?
C11 C12 C13 C14 -0.3(10) . . . . ?
C11 N3 C14 C13 0.0(8) . . . . ?
Sn1 N3 C14 C13 -177.9(5) . . . . ?
C11 N3 C14 C15 176.1(7) . . . . ?
Sn1 N3 C14 C15 -1.7(10) . . . . ?
C12 C13 C14 N3 0.2(10) . . . . ?
C12 C13 C14 C15 -175.9(8) . . . . ?
N3 C14 C15 C16 -1.2(13) . . . . ?
C13 C14 C15 C16 174.3(8) . . . . ?
N3 C14 C15 C33 174.5(7) . . . . ?
C13 C14 C15 C33 -10.1(12) . . . . ?
C19 N4 C16 C15 175.8(8) . . . . ?
Sn1 N4 C16 C15 5.6(11) . . . . ?
C19 N4 C16 C17 -3.4(9) . . . . ?
Sn1 N4 C16 C17 -173.6(5) . . . . ?
C14 C15 C16 N4 -1.0(13) . . . . ?
C33 C15 C16 N4 -176.5(7) . . . . ?
C14 C15 C16 C17 178.1(8) . . . . ?
C33 C15 C16 C17 2.6(12) . . . . ?
N4 C16 C17 C18 0.4(10) . . . . ?
C15 C16 C17 C18 -178.8(8) . . . . ?
C16 C17 C18 C19 2.6(11) . . . . ?
C16 N4 C19 C20 -175.1(8) . . . . ?
Sn1 N4 C19 C20 -4.8(12) . . . . ?
C16 N4 C19 C18 4.9(9) . . . . ?
Sn1 N4 C19 C18 175.1(5) . . . . ?
C17 C18 C19 N4 -4.6(10) . . . . ?
C17 C18 C19 C20 175.3(9) . . . . ?
N4 C19 C20 C1 0.3(14) . . . . ?
C18 C19 C20 C1 -179.7(8) . . . . ?
N4 C19 C20 C39 178.4(8) . . . . ?
C18 C19 C20 C39 -1.5(13) . . . . ?
N1 C1 C20 C19 3.5(13) . . . . ?
C2 C1 C20 C19 -173.5(8) . . . . ?
N1 C1 C20 C39 -174.7(7) . . . . ?
C2 C1 C20 C39 8.3(12) . . . . ?
C6 C5 C21 C26 98.4(10) . . . . ?
C4 C5 C21 C26 -85.4(10) . . . . ?
C6 C5 C21 C22 -78.4(11) . . . . ?
C4 C5 C21 C22 97.8(10) . . . . ?
C26 C21 C22 C23 -1.4(17) . . . . ?
C5 C21 C22 C23 175.5(10) . . . . ?
C21 C22 C23 C24 -2.9(19) . . . . ?
C22 C23 C24 C25 5.0(18) . . . . ?
C22 C23 C24 I1 -175.0(10) . . . . ?
C23 C24 C25 C26 -2.7(15) . . . . ?
I1 C24 C25 C26 177.3(7) . . . . ?
C22 C21 C26 C25 3.7(15) . . . . ?
C5 C21 C26 C25 -173.2(8) . . . . ?
C24 C25 C26 C21 -1.6(14) . . . . ?
C9 C10 C27 C32 -72.5(10) . . . . ?
C11 C10 C27 C32 110.4(9) . . . . ?
C9 C10 C27 C28 105.5(9) . . . . ?
C11 C10 C27 C28 -71.7(10) . . . . ?
C32 C27 C28 C29 -2.1(14) . . . . ?
C10 C27 C28 C29 179.9(8) . . . . ?
C27 C28 C29 C30 1.4(15) . . . . ?
C28 C29 C30 C31 -2.0(14) . . . . ?
C28 C29 C30 I2 -179.5(7) . . . . ?
C29 C30 C31 C32 3.2(15) . . . . ?
I2 C30 C31 C32 -179.3(7) . . . . ?
C28 C27 C32 C31 3.3(14) . . . . ?
C10 C27 C32 C31 -178.7(8) . . . . ?
C30 C31 C32 C27 -3.9(15) . . . . ?
C16 C15 C33 C34 -74.6(11) . . . . ?
C14 C15 C33 C34 109.4(9) . . . . ?
C16 C15 C33 C38 104.8(10) . . . . ?
C14 C15 C33 C38 -71.2(10) . . . . ?
C38 C33 C34 C35 1.2(14) . . . . ?
C15 C33 C34 C35 -179.4(8) . . . . ?
C33 C34 C35 C36 -4.2(15) . . . . ?
C34 C35 C36 C37 3.7(16) . . . . ?
C34 C35 C36 I3 -175.5(7) . . . . ?
C35 C36 C37 C38 -0.3(17) . . . . ?
I3 C36 C37 C38 178.9(8) . . . . ?
C36 C37 C38 C33 -2.6(17) . . . . ?
C34 C33 C38 C37 2.1(15) . . . . ?
C15 C33 C38 C37 -177.3(9) . . . . ?
C19 C20 C39 C44 73.8(11) . . . . ?
C1 C20 C39 C44 -107.8(10) . . . . ?
C19 C20 C39 C40 -107.4(10) . . . . ?
C1 C20 C39 C40 70.9(11) . . . . ?
C44 C39 C40 C41 -4.6(15) . . . . ?
C20 C39 C40 C41 176.6(9) . . . . ?
C39 C40 C41 C42 3.3(17) . . . . ?
C40 C41 C42 C43 -1.1(16) . . . . ?
C40 C41 C42 I4 -178.3(8) . . . . ?
C41 C42 C43 C44 0.1(15) . . . . ?
I4 C42 C43 C44 177.4(7) . . . . ?
C40 C39 C44 C43 3.8(14) . . . . ?
C20 C39 C44 C43 -177.4(8) . . . . ?
C42 C43 C44 C39 -1.6(15) . . . . ?
Sn1 O1 C45 O2 -17.6(17) . . . . ?
Sn1 O1 C45 C46 167.7(6) . . . . ?
O1 C45 C46 C47 -15.4(18) . . . . ?
O2 C45 C46 C47 169.6(13) . . . . ?
O1 C45 C46 C51 166.7(13) . . . . ?
O2 C45 C46 C51 -8.3(19) . . . . ?
C51 C46 C47 F1 178.1(16) . . . . ?
C45 C46 C47 F1 0(2) . . . . ?
C51 C46 C47 C48 -5(2) . . . . ?
C45 C46 C47 C48 176.7(14) . . . . ?
C46 C47 C48 C49 2(3) . . . . ?
F1 C47 C48 C49 178(2) . . . . ?
C46 C47 C48 F2 175.3(15) . . . . ?
F1 C47 C48 F2 -8(3) . . . . ?
C47 C48 C49 F3 174(2) . . . . ?
F2 C48 C49 F3 1(3) . . . . ?
C47 C48 C49 C50 0(4) . . . . ?
F2 C48 C49 C50 -173(2) . . . . ?
F3 C49 C50 F4 6(5) . . . . ?
C48 C49 C50 F4 179(2) . . . . ?
F3 C49 C50 C51 -172(2) . . . . ?
C48 C49 C50 C51 1(4) . . . . ?
C47 C46 C51 C50 7(3) . . . . ?
C45 C46 C51 C50 -174.8(17) . . . . ?
F4 C50 C51 C46 177(2) . . . . ?
C49 C50 C51 C46 -5(4) . . . . ?
Sn1 O3 C52 O4 6.5(15) . . . . ?
Sn1 O3 C52 C53 -176.0(5) . . . . ?
O4 C52 C53 C54 -147.5(11) . . . . ?
O3 C52 C53 C54 34.9(14) . . . . ?
O4 C52 C53 C58 34.5(13) . . . . ?
O3 C52 C53 C58 -143.2(8) . . . . ?
C58 C53 C54 F5 -178.6(10) . . . . ?
C52 C53 C54 F5 3.4(17) . . . . ?
C58 C53 C54 C55 -3.3(16) . . . . ?
C52 C53 C54 C55 178.6(10) . . . . ?
C53 C54 C55 F6 -176.7(11) . . . . ?
F5 C54 C55 F6 -1.2(18) . . . . ?
C53 C54 C55 C56 2.2(19) . . . . ?
F5 C54 C55 C56 177.6(12) . . . . ?
F6 C55 C56 F7 -1.4(19) . . . . ?
C54 C55 C56 F7 179.8(11) . . . . ?
F6 C55 C56 C57 -179.4(11) . . . . ?
C54 C55 C56 C57 1.7(19) . . . . ?
F7 C56 C57 C58 177.5(10) . . . . ?
C55 C56 C57 C58 -4.5(19) . . . . ?
F7 C56 C57 F8 -1.4(17) . . . . ?
C55 C56 C57 F8 176.6(11) . . . . ?
F8 C57 C58 C53 -177.8(9) . . . . ?
C56 C57 C58 C53 3.3(17) . . . . ?
C54 C53 C58 C57 0.6(15) . . . . ?
C52 C53 C58 C57 178.8(9) . . . . ?
C64 N61 C61 C70 179.6(7) . . . 3_666 ?
Sn61 N61 C61 C70 2.5(10) . . . 3_666 ?
C64 N61 C61 C62 0.5(8) . . . . ?
Sn61 N61 C61 C62 -176.5(5) . . . . ?
N61 C61 C62 C63 -0.8(9) . . . . ?
C70 C61 C62 C63 -179.8(7) 3_666 . . . ?
C61 C62 C63 C64 0.7(9) . . . . ?
C61 N61 C64 C65 178.6(7) . . . . ?
Sn61 N61 C64 C65 -4.3(10) . . . . ?
C61 N61 C64 C63 -0.1(8) . . . . ?
Sn61 N61 C64 C63 177.0(5) . . . . ?
C62 C63 C64 N61 -0.4(9) . . . . ?
C62 C63 C64 C65 -179.1(7) . . . . ?
N61 C64 C65 C66 -0.6(12) . . . . ?
C63 C64 C65 C66 177.9(7) . . . . ?
N61 C64 C65 C71 -179.9(7) . . . . ?
C63 C64 C65 C71 -1.4(11) . . . . ?
C69 N62 C66 C65 172.5(7) . . . . ?
Sn61 N62 C66 C65 -0.7(10) . . . . ?
C69 N62 C66 C67 -1.6(8) . . . . ?
Sn61 N62 C66 C67 -174.8(5) . . . . ?
C64 C65 C66 N62 3.4(12) . . . . ?
C71 C65 C66 N62 -177.3(7) . . . . ?
C64 C65 C66 C67 176.6(7) . . . . ?
C71 C65 C66 C67 -4.1(11) . . . . ?
N62 C66 C67 C68 0.1(9) . . . . ?
C65 C66 C67 C68 -174.2(7) . . . . ?
C66 C67 C68 C69 1.3(10) . . . . ?
C66 N62 C69 C70 -178.5(7) . . . . ?
Sn61 N62 C69 C70 -5.3(10) . . . . ?
C66 N62 C69 C68 2.4(8) . . . . ?
Sn61 N62 C69 C68 175.5(5) . . . . ?
C67 C68 C69 N62 -2.3(9) . . . . ?
C67 C68 C69 C70 178.6(8) . . . . ?
N62 C69 C70 C61 -0.1(12) . . . 3_666 ?
C68 C69 C70 C61 178.9(7) . . . 3_666 ?
N62 C69 C70 C77 175.6(7) . . . . ?
C68 C69 C70 C77 -5.4(11) . . . . ?
C64 C65 C71 C76 108.6(9) . . . . ?
C66 C65 C71 C76 -70.7(10) . . . . ?
C64 C65 C71 C72 -72.0(9) . . . . ?
C66 C65 C71 C72 108.7(8) . . . . ?
C76 C71 C72 C73 3.0(12) . . . . ?
C65 C71 C72 C73 -176.5(7) . . . . ?
C71 C72 C73 C74 -0.4(13) . . . . ?
C72 C73 C74 C75 -2.3(14) . . . . ?
C72 C73 C74 I61 174.3(6) . . . . ?
C73 C74 C75 C76 2.4(14) . . . . ?
I61 C74 C75 C76 -174.2(7) . . . . ?
C72 C71 C76 C75 -2.9(13) . . . . ?
C65 C71 C76 C75 176.6(8) . . . . ?
C74 C75 C76 C71 0.2(14) . . . . ?
C61 C70 C77 C82 -115.9(8) 3_666 . . . ?
C69 C70 C77 C82 68.1(9) . . . . ?
C61 C70 C77 C78 61.3(10) 3_666 . . . ?
C69 C70 C77 C78 -114.7(8) . . . . ?
C82 C77 C78 C79 -3.6(12) . . . . ?
C70 C77 C78 C79 179.1(8) . . . . ?
C77 C78 C79 C80 0.7(14) . . . . ?
C78 C79 C80 C81 3.3(14) . . . . ?
C78 C79 C80 I62 -178.9(7) . . . . ?
C79 C80 C81 C82 -4.2(13) . . . . ?
I62 C80 C81 C82 177.9(6) . . . . ?
C78 C77 C82 C81 2.7(12) . . . . ?
C70 C77 C82 C81 179.9(7) . . . . ?
C80 C81 C82 C77 1.1(12) . . . . ?
Sn61 O61 C83 O62 1.6(17) . . . . ?
Sn61 O61 C83 C84 -179.1(6) . . . . ?
O61 C83 C84 C85 19.0(15) . . . . ?
O62 C83 C84 C85 -161.6(11) . . . . ?
O61 C83 C84 C89 -156.3(9) . . . . ?
O62 C83 C84 C89 23.1(14) . . . . ?
C89 C84 C85 C86 -4.2(17) . . . . ?
C83 C84 C85 C86 -179.4(10) . . . . ?
C89 C84 C85 F61 179.2(9) . . . . ?
C83 C84 C85 F61 4.0(16) . . . . ?
C84 C85 C86 C87 1(2) . . . . ?
F61 C85 C86 C87 177.1(13) . . . . ?
C84 C85 C86 F62 -174.7(11) . . . . ?
F61 C85 C86 F62 1.7(18) . . . . ?
C85 C86 C87 C88 2(2) . . . . ?
F62 C86 C87 C88 177.6(13) . . . . ?
C85 C86 C87 F63 -179.7(11) . . . . ?
F62 C86 C87 F63 -5(2) . . . . ?
C86 C87 C88 F64 177.9(12) . . . . ?
F63 C87 C88 F64 0(2) . . . . ?
C86 C87 C88 C89 -2(2) . . . . ?
F63 C87 C88 C89 -179.6(11) . . . . ?
C85 C84 C89 C88 4.5(15) . . . . ?
C83 C84 C89 C88 -179.7(9) . . . . ?
C87 C88 C89 C84 -1.6(19) . . . . ?
F64 C88 C89 C84 178.6(10) . . . . ?
